data_2234636
loop_
_publ_author_name
'Ha, Kwang'

_publ_section_title
;
 Dipotassium
 tetrakis(thiocyanato-\k<i>S</i>)palladate(II)--(2,2'-bipyrimidine-\k^2^<i>N</i>^1^,<i>N</i>^1'^)bis(thiocyanato-\k<i>S</i>)palladium(II)
 (1/2)
;
_journal_coeditor_code HB6728
_journal_issue 5
_journal_name_full 'Acta Crystallographica Section E'
_journal_page_first m616
_journal_page_last m617
_journal_paper_doi 10.1107/S1600536812015383
_journal_volume 68
_journal_year 2012
_chemical_formula_iupac 'K2 [Pd (N C S)4], 2[Pd (N C S)2 (C8 H6 N4)]'
_chemical_formula_moiety '2(K +), C4 N4 Pd1 S4 2-, 2(C12 H6 N6 Pd1 S2)'
_chemical_formula_sum 'C24 H12 K2 N16 Pd3 S8'
_chemical_formula_weight 1178.38
_chemical_name_systematic
;
Dipotassium tetrakis(thiocyanato-\k<i>S</i>)palladate(II)--
(2,2'-bipyrimidine-\k^2^<i>N</i>^1^,<i>N</i>^1'^)bis(thiocyanato-
\k<i>S</i>)palladium(II) (1/2)
;
_space_group_IT_number 14
_symmetry_cell_setting monoclinic
_symmetry_space_group_name_Hall '-P 2ybc'
_symmetry_space_group_name_H-M 'P 1 21/c 1'
_atom_sites_solution_hydrogens geom
_atom_sites_solution_primary direct
_atom_sites_solution_secondary difmap
_audit_creation_method SHELXL-97
_cell_angle_alpha 90.00
_cell_angle_beta 94.1040(10)
_cell_angle_gamma 90.00
_cell_formula_units_Z 4
_cell_length_a 15.9625(7)
_cell_length_b 10.9700(5)
_cell_length_c 21.6801(9)
_cell_measurement_reflns_used 5010
_cell_measurement_temperature 200(2)
_cell_measurement_theta_max 25.99
_cell_measurement_theta_min 2.48
_cell_volume 3786.6(3)
_computing_cell_refinement 'SAINT (Bruker, 2000)'
_computing_data_collection 'SMART (Bruker, 2000)'
_computing_data_reduction 'SAINT (Bruker, 2000)'
_computing_molecular_graphics 'ORTEP-3 (Farrugia, 1997)'
_computing_publication_material 'SHELXL97 (Sheldrick, 2008)'
_computing_structure_refinement 'SHELXL97 (Sheldrick, 2008)'
_computing_structure_solution 'SHELXS97 (Sheldrick, 2008)'
_diffrn_ambient_temperature 200(2)
_diffrn_measured_fraction_theta_full 0.991
_diffrn_measured_fraction_theta_max 0.991
_diffrn_measurement_device_type 'Bruker SMART 1000 CCD'
_diffrn_measurement_method '\f and \w scans'
_diffrn_radiation_monochromator graphite
_diffrn_radiation_source 'fine-focus sealed tube'
_diffrn_radiation_type MoK\a
_diffrn_radiation_wavelength 0.71073
_diffrn_reflns_av_R_equivalents 0.0297
_diffrn_reflns_av_sigmaI/netI 0.0328
_diffrn_reflns_limit_h_max 19
_diffrn_reflns_limit_h_min -18
_diffrn_reflns_limit_k_max 13
_diffrn_reflns_limit_k_min -12
_diffrn_reflns_limit_l_max 26
_diffrn_reflns_limit_l_min -25
_diffrn_reflns_number 22881
_diffrn_reflns_theta_full 26.01
_diffrn_reflns_theta_max 26.01
_diffrn_reflns_theta_min 1.28
_diffrn_standards_decay_% 0
_diffrn_standards_interval_count 0
_diffrn_standards_interval_time 0
_diffrn_standards_number 0
_exptl_absorpt_coefficient_mu 2.116
_exptl_absorpt_correction_T_max 1.000
_exptl_absorpt_correction_T_min 0.854
_exptl_absorpt_correction_type multi-scan
_exptl_absorpt_process_details '(SADABS; Bruker, 2000)'
_exptl_crystal_colour red
_exptl_crystal_density_diffrn 2.067
_exptl_crystal_density_method 'not measured'
_exptl_crystal_description block
_exptl_crystal_F_000 2288
_exptl_crystal_size_max 0.28
_exptl_crystal_size_mid 0.24
_exptl_crystal_size_min 0.18
_refine_diff_density_max 0.653
_refine_diff_density_min -0.589
_refine_ls_extinction_method none
_refine_ls_goodness_of_fit_ref 1.079
_refine_ls_hydrogen_treatment constr
_refine_ls_matrix_type full
_refine_ls_number_parameters 481
_refine_ls_number_reflns 7371
_refine_ls_number_restraints 0
_refine_ls_restrained_S_all 1.079
_refine_ls_R_factor_all 0.0462
_refine_ls_R_factor_gt 0.0300
_refine_ls_shift/su_max 0.001
_refine_ls_shift/su_mean 0.000
_refine_ls_structure_factor_coef Fsqd
_refine_ls_weighting_details 'calc w=1/[\s^2^(Fo^2^)+(0.0336P)^2^+1.0988P] where P=(Fo^2^+2Fc^2^)/3'
_refine_ls_weighting_scheme calc
_refine_ls_wR_factor_gt 0.0688
_refine_ls_wR_factor_ref 0.0795
_reflns_number_gt 5722
_reflns_number_total 7371
_reflns_threshold_expression I>2\s(I)
_cod_data_source_file hb6728.cif
_cod_data_source_block global
_cod_original_sg_symbol_H-M 'P 21/c'
_cod_database_code 2234636

loop_
_symmetry_equiv_pos_as_xyz
'x, y, z'
'-x, y+1/2, -z+1/2'
'-x, -y, -z'
'x, -y-1/2, z-1/2'

loop_
_atom_site_type_symbol
_atom_site_label
_atom_site_fract_x
_atom_site_fract_y
_atom_site_fract_z
_atom_site_U_iso_or_equiv
_atom_site_adp_type
_atom_site_calc_flag
_atom_site_refinement_flags
_atom_site_occupancy
_atom_site_symmetry_multiplicity
Pd Pd1 0.482313(18) 0.51068(2) 0.188694(12) 0.03065(9) Uani d . 1 1
Pd Pd2 -0.014348(18) -0.00967(2) -0.182524(12) 0.02913(8) Uani d . 1 1
Pd Pd3 0.5000 0.5000 0.0000 0.02538(10) Uani d S 1 2
Pd Pd4 0.0000 1.0000 0.0000 0.02620(10) Uani d S 1 2
K K1 0.42675(5) 0.96456(8) 0.08137(4) 0.0397(2) Uani d . 1 1
K K2 0.09465(6) 0.52691(8) -0.07076(4) 0.0426(2) Uani d . 1 1
S S1 0.59836(7) 0.62463(10) 0.21959(5) 0.0483(3) Uani d . 1 1
S S2 0.39550(7) 0.62960(10) 0.24449(5) 0.0498(3) Uani d . 1 1
S S3 0.13902(6) 0.40429(9) -0.28031(5) 0.0412(2) Uani d . 1 1
S S4 0.05796(7) -0.17773(10) -0.21091(5) 0.0515(3) Uani d . 1 1
S S5 0.41359(6) 0.64489(9) 0.04273(5) 0.0376(2) Uani d . 1 1
S S6 0.61598(6) 0.62728(9) 0.01879(5) 0.0396(2) Uani d . 1 1
S S7 0.11212(6) 1.12966(9) 0.02391(5) 0.0448(3) Uani d . 1 1
S S8 0.09601(6) 0.84561(9) -0.01933(5) 0.0405(2) Uani d . 1 1
N N1 0.55052(17) 0.3754(2) 0.14802(12) 0.0263(6) Uani d . 1 1
N N2 0.53434(18) 0.1777(3) 0.10408(12) 0.0312(7) Uani d . 1 1
N N3 0.36456(18) 0.1932(3) 0.11846(13) 0.0330(7) Uani d . 1 1
N N4 0.38671(18) 0.3913(3) 0.16051(12) 0.0302(7) Uani d . 1 1
N N5 0.5592(2) 0.8652(3) 0.18054(17) 0.0528(9) Uani d . 1 1
N N6 0.3527(2) 0.8499(4) 0.18235(19) 0.0607(11) Uani d . 1 1
N N7 -0.06619(17) 0.1506(3) -0.15385(12) 0.0280(6) Uani d . 1 1
N N8 -0.02642(18) 0.3475(3) -0.11603(13) 0.0347(7) Uani d . 1 1
N N9 0.13917(19) 0.2811(3) -0.12042(14) 0.0381(8) Uani d . 1 1
N N10 0.09353(18) 0.0838(3) -0.15250(13) 0.0320(7) Uani d . 1 1
N N11 0.17991(19) 0.5602(3) -0.17926(16) 0.0460(9) Uani d . 1 1
N N12 -0.0430(3) -0.3800(4) -0.1863(2) 0.0694(12) Uani d . 1 1
N N13 0.2462(2) 0.5816(3) 0.00536(17) 0.0509(9) Uani d . 1 1
N N14 0.5701(2) 0.8743(3) 0.02917(15) 0.0427(8) Uani d . 1 1
N N15 0.0555(2) 1.3726(3) 0.03105(16) 0.0469(9) Uani d . 1 1
N N16 0.2599(2) 0.9214(3) 0.02070(17) 0.0516(9) Uani d . 1 1
C C1 0.6330(2) 0.3698(4) 0.14158(16) 0.0353(9) Uani d . 1 1
H H1 0.6675 0.4368 0.1549 0.042 Uiso calc R 1 1
C C2 0.6693(2) 0.2698(3) 0.11627(16) 0.0355(9) Uani d . 1 1
H H2 0.7280 0.2661 0.1118 0.043 Uiso calc R 1 1
C C3 0.6171(2) 0.1759(4) 0.09784(16) 0.0372(9) Uani d . 1 1
H H3 0.6407 0.1062 0.0798 0.045 Uiso calc R 1 1
C C4 0.5048(2) 0.2778(3) 0.12903(14) 0.0268(8) Uani d . 1 1
C C5 0.4131(2) 0.2861(3) 0.13633(14) 0.0272(8) Uani d . 1 1
C C6 0.2825(2) 0.2081(4) 0.12340(17) 0.0402(10) Uani d . 1 1
H H6 0.2458 0.1427 0.1117 0.048 Uiso calc R 1 1
C C7 0.2488(2) 0.3139(4) 0.14461(18) 0.0441(10) Uani d . 1 1
H H7 0.1899 0.3243 0.1459 0.053 Uiso calc R 1 1
C C8 0.3038(2) 0.4030(4) 0.16362(17) 0.0398(9) Uani d . 1 1
H H8 0.2825 0.4764 0.1797 0.048 Uiso calc R 1 1
C C9 0.5728(2) 0.7657(4) 0.19553(18) 0.0411(10) Uani d . 1 1
C C10 0.3729(2) 0.7573(4) 0.20423(18) 0.0405(10) Uani d . 1 1
C C11 -0.1472(2) 0.1804(3) -0.15213(16) 0.0329(8) Uani d . 1 1
H H11 -0.1894 0.1226 -0.1647 0.039 Uiso calc R 1 1
C C12 -0.1702(2) 0.2942(3) -0.13225(16) 0.0370(9) Uani d . 1 1
H H12 -0.2277 0.3157 -0.1307 0.044 Uiso calc R 1 1
C C13 -0.1075(2) 0.3756(3) -0.11476(17) 0.0378(9) Uani d . 1 1
H H13 -0.1225 0.4546 -0.1013 0.045 Uiso calc R 1 1
C C14 -0.0094(2) 0.2372(3) -0.13530(15) 0.0293(8) Uani d . 1 1
C C15 0.0802(2) 0.2000(3) -0.13587(15) 0.0309(8) Uani d . 1 1
C C16 0.2179(2) 0.2413(4) -0.12183(19) 0.0487(11) Uani d . 1 1
H H16 0.2624 0.2973 -0.1126 0.058 Uiso calc R 1 1
C C17 0.2379(3) 0.1234(4) -0.1360(2) 0.0517(11) Uani d . 1 1
H H17 0.2946 0.0969 -0.1352 0.062 Uiso calc R 1 1
C C18 0.1730(2) 0.0461(4) -0.15129(19) 0.0445(10) Uani d . 1 1
H H18 0.1846 -0.0363 -0.1613 0.053 Uiso calc R 1 1
C C19 0.1617(2) 0.4984(3) -0.22118(18) 0.0342(9) Uani d . 1 1
C C20 -0.0035(3) -0.2959(4) -0.19531(18) 0.0452(10) Uani d . 1 1
C C21 0.3143(2) 0.6055(3) 0.02093(17) 0.0379(9) Uani d . 1 1
C C22 0.5851(2) 0.7726(4) 0.02536(16) 0.0328(8) Uani d . 1 1
C C23 0.0761(2) 1.2729(4) 0.02831(17) 0.0362(9) Uani d . 1 1
C C24 0.1932(2) 0.8932(3) 0.00439(17) 0.0373(9) Uani d . 1 1

loop_
_atom_site_aniso_label
_atom_site_aniso_U_11
_atom_site_aniso_U_22
_atom_site_aniso_U_33
_atom_site_aniso_U_12
_atom_site_aniso_U_13
_atom_site_aniso_U_23
Pd1 0.03478(17) 0.02747(16) 0.02909(15) -0.00023(12) -0.00199(12) -0.00338(12)
Pd2 0.03272(16) 0.02533(16) 0.02903(15) -0.00017(12) 0.00016(12) -0.00167(12)
Pd3 0.0290(2) 0.0225(2) 0.02406(19) 0.00083(15) -0.00188(15) 0.00014(15)
Pd4 0.0283(2) 0.0216(2) 0.0280(2) -0.00027(15) -0.00313(16) 0.00051(16)
K1 0.0359(5) 0.0320(5) 0.0517(5) -0.0038(4) 0.0055(4) -0.0031(4)
K2 0.0389(5) 0.0381(5) 0.0512(5) -0.0072(4) 0.0072(4) -0.0074(4)
S1 0.0455(6) 0.0389(6) 0.0580(7) -0.0035(5) -0.0140(5) -0.0123(5)
S2 0.0631(7) 0.0439(6) 0.0430(6) 0.0079(5) 0.0090(5) -0.0079(5)
S3 0.0449(6) 0.0334(6) 0.0442(6) 0.0121(4) -0.0041(5) -0.0023(5)
S4 0.0507(7) 0.0383(6) 0.0668(7) 0.0042(5) 0.0134(6) -0.0161(6)
S5 0.0363(5) 0.0318(5) 0.0449(5) 0.0030(4) 0.0035(4) -0.0079(4)
S6 0.0338(5) 0.0279(5) 0.0558(6) -0.0010(4) -0.0051(5) -0.0041(5)
S7 0.0336(6) 0.0276(5) 0.0713(7) -0.0023(4) -0.0106(5) -0.0040(5)
S8 0.0338(5) 0.0302(5) 0.0568(6) 0.0030(4) -0.0014(5) -0.0082(5)
N1 0.0283(16) 0.0246(16) 0.0259(14) -0.0013(12) 0.0002(12) -0.0035(12)
N2 0.0306(17) 0.0335(18) 0.0294(15) -0.0005(13) 0.0008(13) -0.0028(14)
N3 0.0296(17) 0.0369(18) 0.0322(16) -0.0059(14) -0.0009(13) -0.0015(14)
N4 0.0325(17) 0.0305(17) 0.0273(15) 0.0023(13) 0.0005(13) 0.0041(13)
N5 0.050(2) 0.047(2) 0.061(2) -0.0081(19) 0.0080(18) -0.003(2)
N6 0.035(2) 0.054(3) 0.092(3) -0.0003(18) -0.0020(19) 0.028(2)
N7 0.0288(16) 0.0247(16) 0.0302(15) -0.0014(12) -0.0001(13) 0.0008(13)
N8 0.0339(18) 0.0308(18) 0.0386(17) -0.0005(14) -0.0028(14) -0.0057(14)
N9 0.0316(18) 0.0382(19) 0.0435(18) -0.0095(15) -0.0049(14) 0.0035(15)
N10 0.0316(17) 0.0307(18) 0.0333(16) -0.0012(13) 0.0003(13) 0.0021(14)
N11 0.0307(19) 0.051(2) 0.055(2) 0.0003(16) -0.0048(16) -0.0065(19)
N12 0.079(3) 0.041(2) 0.092(3) 0.017(2) 0.035(2) 0.011(2)
N13 0.036(2) 0.046(2) 0.072(2) 0.0018(17) 0.0105(18) -0.0076(19)
N14 0.046(2) 0.034(2) 0.0476(19) -0.0019(16) 0.0009(16) -0.0057(16)
N15 0.049(2) 0.030(2) 0.061(2) -0.0015(16) -0.0027(17) -0.0088(17)
N16 0.032(2) 0.045(2) 0.078(3) 0.0001(16) 0.0049(18) -0.001(2)
C1 0.031(2) 0.040(2) 0.034(2) -0.0060(17) -0.0021(16) 0.0059(17)
C2 0.030(2) 0.042(2) 0.034(2) 0.0014(17) 0.0050(16) 0.0010(18)
C3 0.033(2) 0.042(2) 0.037(2) 0.0028(18) 0.0042(17) -0.0032(18)
C4 0.0296(19) 0.030(2) 0.0202(17) -0.0024(15) -0.0009(14) 0.0026(15)
C5 0.0303(19) 0.030(2) 0.0211(17) -0.0024(16) -0.0013(14) 0.0025(15)
C6 0.031(2) 0.047(3) 0.042(2) -0.0082(18) -0.0003(17) 0.0030(19)
C7 0.021(2) 0.053(3) 0.058(3) -0.0011(18) 0.0021(18) 0.006(2)
C8 0.030(2) 0.042(2) 0.048(2) 0.0082(18) 0.0075(18) 0.005(2)
C9 0.034(2) 0.050(3) 0.040(2) -0.0090(19) 0.0030(17) -0.014(2)
C10 0.035(2) 0.046(3) 0.040(2) -0.0071(19) 0.0047(18) -0.013(2)
C11 0.031(2) 0.031(2) 0.037(2) -0.0038(16) 0.0000(16) -0.0005(17)
C12 0.035(2) 0.036(2) 0.039(2) 0.0056(17) 0.0010(17) -0.0055(18)
C13 0.043(2) 0.027(2) 0.043(2) 0.0051(17) -0.0013(18) -0.0066(18)
C14 0.031(2) 0.028(2) 0.0278(18) -0.0038(16) 0.0001(15) 0.0011(16)
C15 0.033(2) 0.031(2) 0.0280(19) -0.0020(16) -0.0033(15) 0.0037(16)
C16 0.032(2) 0.058(3) 0.055(3) -0.012(2) -0.0032(19) 0.008(2)
C17 0.029(2) 0.054(3) 0.071(3) 0.002(2) 0.000(2) 0.009(2)
C18 0.030(2) 0.044(2) 0.059(3) 0.0055(18) 0.0024(19) -0.002(2)
C19 0.0235(19) 0.035(2) 0.044(2) 0.0031(16) 0.0012(17) 0.0090(19)
C20 0.059(3) 0.039(3) 0.039(2) 0.017(2) 0.013(2) 0.001(2)
C21 0.037(2) 0.034(2) 0.044(2) 0.0084(18) 0.0138(19) 0.0008(19)
C22 0.034(2) 0.036(2) 0.0283(19) -0.0049(17) -0.0007(16) -0.0011(17)
C23 0.038(2) 0.032(2) 0.037(2) -0.0063(17) -0.0045(17) -0.0057(18)
C24 0.040(2) 0.031(2) 0.042(2) 0.0073(18) 0.0102(18) 0.0034(18)

loop_
_atom_type_symbol
_atom_type_description
_atom_type_scat_dispersion_real
_atom_type_scat_dispersion_imag
_atom_type_scat_source
C C 0.0033 0.0016 'International Tables Vol C Tables 4.2.6.8 and 6.1.1.4'
H H 0.0000 0.0000 'International Tables Vol C Tables 4.2.6.8 and 6.1.1.4'
K K 0.2009 0.2494 'International Tables Vol C Tables 4.2.6.8 and 6.1.1.4'
N N 0.0061 0.0033 'International Tables Vol C Tables 4.2.6.8 and 6.1.1.4'
Pd Pd -0.9988 1.0072 'International Tables Vol C Tables 4.2.6.8 and 6.1.1.4'
S S 0.1246 0.1234 'International Tables Vol C Tables 4.2.6.8 and 6.1.1.4'

loop_
_geom_angle_atom_site_label_1
_geom_angle_atom_site_label_2
_geom_angle_atom_site_label_3
_geom_angle_site_symmetry_1
_geom_angle_site_symmetry_3
_geom_angle
N4 Pd1 N1 . . 79.65(11)
N4 Pd1 S1 . . 173.55(8)
N1 Pd1 S1 . . 94.39(8)
N4 Pd1 S2 . . 93.13(8)
N1 Pd1 S2 . . 168.65(8)
S1 Pd1 S2 . . 92.38(4)
N7 Pd2 N10 . . 79.94(11)
N7 Pd2 S4 . . 173.34(8)
N10 Pd2 S4 . . 93.40(9)
N7 Pd2 S3 . 2_544 95.74(8)
N10 Pd2 S3 . 2_544 174.43(8)
S4 Pd2 S3 . 2_544 90.90(4)
S6 Pd3 S6 3_665 . 180.00(5)
S6 Pd3 S5 3_665 3_665 90.42(3)
S6 Pd3 S5 . 3_665 89.58(3)
S6 Pd3 S5 3_665 . 89.58(3)
S6 Pd3 S5 . . 90.42(3)
S5 Pd3 S5 3_665 . 180.00(6)
S7 Pd4 S7 3_575 . 180.00(6)
S7 Pd4 S8 3_575 3_575 88.80(3)
S7 Pd4 S8 . 3_575 91.20(3)
S7 Pd4 S8 3_575 . 91.20(3)
S7 Pd4 S8 . . 88.80(4)
S8 Pd4 S8 3_575 . 180.00(5)
N14 K1 N3 . 1_565 137.64(9)
N14 K1 N6 . . 123.28(11)
N3 K1 N6 1_565 . 89.98(10)
N14 K1 N2 . 1_565 82.17(9)
N3 K1 N2 1_565 1_565 57.16(8)
N6 K1 N2 . 1_565 119.60(10)
N14 K1 N16 . . 120.30(10)
N3 K1 N16 1_565 . 86.83(9)
N6 K1 N16 . . 81.96(10)
N2 K1 N16 1_565 . 135.31(10)
N14 K1 N14 . 3_675 79.86(10)
N3 K1 N14 1_565 3_675 74.32(9)
N6 K1 N14 . 3_675 155.48(10)
N2 K1 N14 1_565 3_675 67.52(8)
N16 K1 N14 . 3_675 78.53(10)
N14 K1 N5 . . 67.69(10)
N3 K1 N5 1_565 . 110.45(9)
N6 K1 N5 . . 67.21(10)
N2 K1 N5 1_565 . 78.54(9)
N16 K1 N5 . . 143.95(10)
N14 K1 N5 3_675 . 135.69(9)
N14 K1 S5 . . 66.36(7)
N3 K1 S5 1_565 . 155.51(7)
N6 K1 S5 . . 74.30(9)
N2 K1 S5 1_565 . 147.20(7)
N16 K1 S5 . . 72.67(7)
N14 K1 S5 3_675 . 113.18(7)
N5 K1 S5 . . 81.08(7)
N14 K1 K1 . 3_675 41.39(7)
N3 K1 K1 1_565 3_675 106.59(7)
N6 K1 K1 . 3_675 163.30(9)
N2 K1 K1 1_565 3_675 69.94(6)
N16 K1 K1 . 3_675 100.68(8)
N14 K1 K1 3_675 3_675 38.47(7)
N5 K1 K1 . 3_675 103.93(7)
S5 K1 K1 . 3_675 90.63(3)
N11 K2 N15 . 3_575 132.28(10)
N11 K2 N8 . . 98.97(9)
N15 K2 N8 3_575 . 78.92(9)
N11 K2 N15 . 1_545 148.93(10)
N15 K2 N15 3_575 1_545 76.18(11)
N8 K2 N15 . 1_545 71.51(9)
N11 K2 N13 . . 90.88(10)
N15 K2 N13 3_575 . 115.96(10)
N8 K2 N13 . . 148.14(10)
N15 K2 N13 1_545 . 84.46(10)
N11 K2 N9 . . 71.18(9)
N15 K2 N9 3_575 . 133.30(9)
N8 K2 N9 . . 55.62(8)
N15 K2 N9 1_545 . 79.48(9)
N13 K2 N9 . . 100.43(9)
N11 K2 N12 . 1_565 70.69(9)
N15 K2 N12 3_575 1_565 65.57(10)
N8 K2 N12 . 1_565 64.42(10)
N15 K2 N12 1_545 1_565 125.51(10)
N13 K2 N12 . 1_565 146.66(11)
N9 K2 N12 . 1_565 99.44(9)
N11 K2 C19 . . 16.81(8)
N15 K2 C19 3_575 . 129.62(9)
N8 K2 C19 . . 82.22(9)
N15 K2 C19 1_545 . 138.92(9)
N13 K2 C19 . . 104.47(9)
N9 K2 C19 . . 59.54(8)
N12 K2 C19 1_565 . 64.12(9)
N11 K2 S8 . . 97.90(8)
N15 K2 S8 3_575 . 61.49(7)
N8 K2 S8 . . 138.05(7)
N15 K2 S8 1_545 . 108.87(7)
N13 K2 S8 . . 69.04(7)
N9 K2 S8 . . 165.17(7)
N12 K2 S8 1_565 . 85.78(7)
C19 K2 S8 . . 111.77(7)
N11 K2 K2 . 3_565 166.57(8)
N15 K2 K2 3_575 3_565 38.55(7)
N8 K2 K2 . 3_565 71.07(6)
N15 K2 K2 1_545 3_565 37.63(7)
N13 K2 K2 . 3_565 102.31(8)
N9 K2 K2 . 3_565 108.30(7)
N12 K2 K2 1_565 3_565 96.47(7)
C19 K2 K2 . 3_565 152.22(7)
S8 K2 K2 . 3_565 84.69(3)
C9 S1 Pd1 . . 103.83(14)
C10 S2 Pd1 . . 108.31(14)
C19 S3 Pd2 . 2_554 98.67(13)
C20 S4 Pd2 . . 104.84(14)
C21 S5 Pd3 . . 106.57(13)
C21 S5 K1 . . 110.74(13)
Pd3 S5 K1 . . 136.58(4)
C22 S6 Pd3 . . 110.44(13)
C23 S7 Pd4 . . 108.97(13)
C24 S8 Pd4 . . 108.78(13)
C24 S8 K2 . . 111.96(13)
Pd4 S8 K2 . . 138.91(4)
C1 N1 C4 . . 116.7(3)
C1 N1 Pd1 . . 128.9(2)
C4 N1 Pd1 . . 114.2(2)
C4 N2 C3 . . 115.8(3)
C4 N2 K1 . 1_545 120.7(2)
C3 N2 K1 . 1_545 123.0(2)
C5 N3 C6 . . 116.2(3)
C5 N3 K1 . 1_545 123.7(2)
C6 N3 K1 . 1_545 119.8(2)
C8 N4 C5 . . 116.1(3)
C8 N4 Pd1 . . 129.5(3)
C5 N4 Pd1 . . 114.3(2)
C9 N5 K1 . . 129.2(3)
C10 N6 K1 . . 125.6(3)
C11 N7 C14 . . 116.7(3)
C11 N7 Pd2 . . 128.9(2)
C14 N7 Pd2 . . 114.4(2)
C14 N8 C13 . . 116.3(3)
C14 N8 K2 . . 126.0(2)
C13 N8 K2 . . 117.6(2)
C15 N9 C16 . . 115.5(3)
C15 N9 K2 . . 120.8(2)
C16 N9 K2 . . 123.3(3)
C18 N10 C15 . . 117.2(3)
C18 N10 Pd2 . . 128.5(3)
C15 N10 Pd2 . . 114.2(2)
C19 N11 K2 . . 118.1(3)
C20 N12 K2 . 1_545 91.9(3)
C21 N13 K2 . . 162.4(3)
C22 N14 K1 . . 123.6(3)
C22 N14 K1 . 3_675 120.3(3)
K1 N14 K1 . 3_675 100.14(10)
C23 N15 K2 . 3_575 129.9(3)
C23 N15 K2 . 1_565 116.2(3)
K2 N15 K2 3_575 1_565 103.82(11)
C24 N16 K1 . . 169.6(3)
N1 C1 C2 . . 121.7(3)
N1 C1 H1 . . 119.2
C2 C1 H1 . . 119.2
C3 C2 C1 . . 117.0(3)
C3 C2 H2 . . 121.5
C1 C2 H2 . . 121.5
N2 C3 C2 . . 123.0(4)
N2 C3 H3 . . 118.5
C2 C3 H3 . . 118.5
N2 C4 N1 . . 125.7(3)
N2 C4 C5 . . 118.4(3)
N1 C4 C5 . . 115.8(3)
N3 C5 N4 . . 125.5(3)
N3 C5 C4 . . 118.9(3)
N4 C5 C4 . . 115.6(3)
N3 C6 C7 . . 122.8(4)
N3 C6 H6 . . 118.6
C7 C6 H6 . . 118.6
C8 C7 C6 . . 116.7(4)
C8 C7 H7 . . 121.6
C6 C7 H7 . . 121.6
N4 C8 C7 . . 122.5(4)
N4 C8 H8 . . 118.8
C7 C8 H8 . . 118.8
N5 C9 S1 . . 176.3(4)
N6 C10 S2 . . 172.0(4)
N7 C11 C12 . . 120.6(3)
N7 C11 H11 . . 119.7
C12 C11 H11 . . 119.7
C13 C12 C11 . . 118.0(3)
C13 C12 H12 . . 121.0
C11 C12 H12 . . 121.0
N8 C13 C12 . . 122.2(3)
N8 C13 H13 . . 118.9
C12 C13 H13 . . 118.9
N8 C14 N7 . . 126.1(3)
N8 C14 C15 . . 118.4(3)
N7 C14 C15 . . 115.4(3)
N9 C15 N10 . . 125.6(3)
N9 C15 C14 . . 118.8(3)
N10 C15 C14 . . 115.6(3)
N9 C16 C17 . . 123.2(4)
N9 C16 H16 . . 118.4
C17 C16 H16 . . 118.4
C18 C17 C16 . . 117.2(4)
C18 C17 H17 . . 121.4
C16 C17 H17 . . 121.4
N10 C18 C17 . . 121.2(4)
N10 C18 H18 . . 119.4
C17 C18 H18 . . 119.4
N11 C19 S3 . . 177.2(4)
N11 C19 K2 . . 45.1(2)
S3 C19 K2 . . 134.80(17)
N12 C20 S4 . . 176.7(4)
N13 C21 S5 . . 178.1(4)
N14 C22 S6 . . 174.8(4)
N15 C23 S7 . . 176.6(4)
N16 C24 S8 . . 177.7(4)

loop_
_geom_bond_atom_site_label_1
_geom_bond_atom_site_label_2
_geom_bond_site_symmetry_2
_geom_bond_distance
_geom_bond_publ_flag
Pd1 N1 . 2.074(3) y
Pd1 N4 . 2.070(3) y
Pd1 S1 . 2.2945(11) y
Pd1 S2 . 2.3077(11) y
Pd2 N7 . 2.059(3) y
Pd2 N10 . 2.069(3) y
Pd2 S3 2_544 2.2958(10) y
Pd2 S4 . 2.2829(11) y
Pd3 S5 3_665 2.3388(9) ?
Pd3 S5 . 2.3388(9) y
Pd3 S6 3_665 2.3314(9) ?
Pd3 S6 . 2.3314(9) y
Pd4 S7 3_575 2.3157(10) ?
Pd4 S7 . 2.3157(10) y
Pd4 S8 3_575 2.3419(10) ?
Pd4 S8 . 2.3419(10) y
K1 N14 . 2.806(3) ?
K1 N3 1_565 2.835(3) ?
K1 N6 . 2.853(4) ?
K1 N2 1_565 2.922(3) ?
K1 N16 . 2.923(4) ?
K1 N14 3_675 2.981(3) ?
K1 N5 . 3.103(4) ?
K1 S5 . 3.6081(13) ?
K1 K1 3_675 4.4389(17) ?
K2 N11 . 2.824(4) ?
K2 N15 3_575 2.827(4) ?
K2 N8 . 2.881(3) ?
K2 N15 1_545 2.886(4) ?
K2 N13 . 2.892(4) ?
K2 N9 . 3.008(3) ?
K2 N12 1_565 3.370(5) ?
K2 S8 . 3.6692(13) ?
K2 K2 3_565 4.4966(18) ?
S1 C9 . 1.674(5) ?
S2 C10 . 1.676(5) ?
S3 C19 . 1.666(4) ?
S3 Pd2 2_554 2.2958(10) ?
S4 C20 . 1.675(5) ?
S5 C21 . 1.677(4) ?
S6 C22 . 1.678(4) ?
S7 C23 . 1.679(4) ?
S8 C24 . 1.683(4) ?
N1 C1 . 1.336(4) ?
N1 C4 . 1.344(4) ?
N2 C4 . 1.325(4) ?
N2 C3 . 1.338(4) ?
N2 K1 1_545 2.922(3) ?
N3 C5 . 1.321(4) ?
N3 C6 . 1.331(4) ?
N3 K1 1_545 2.835(3) ?
N4 C8 . 1.336(4) ?
N4 C5 . 1.348(4) ?
N5 C9 . 1.155(5) ?
N6 C10 . 1.158(5) ?
N7 C11 . 1.337(4) ?
N7 C14 . 1.354(4) ?
N8 C14 . 1.315(4) ?
N8 C13 . 1.333(4) ?
N9 C15 . 1.321(4) ?
N9 C16 . 1.333(5) ?
N10 C18 . 1.333(5) ?
N10 C15 . 1.346(4) ?
N11 C19 . 1.154(5) ?
N12 C20 . 1.142(5) ?
N12 K2 1_545 3.370(5) ?
N13 C21 . 1.146(5) ?
N14 C22 . 1.145(5) ?
N14 K1 3_675 2.981(3) ?
N15 C23 . 1.144(5) ?
N15 K2 3_575 2.827(4) ?
N15 K2 1_565 2.886(4) ?
N16 C24 . 1.141(5) ?
C1 C2 . 1.373(5) ?
C1 H1 . 0.9500 ?
C2 C3 . 1.366(5) ?
C2 H2 . 0.9500 ?
C3 H3 . 0.9500 ?
C4 C5 . 1.486(5) ?
C6 C7 . 1.373(5) ?
C6 H6 . 0.9500 ?
C7 C8 . 1.358(5) ?
C7 H7 . 0.9500 ?
C8 H8 . 0.9500 ?
C11 C12 . 1.379(5) ?
C11 H11 . 0.9500 ?
C12 C13 . 1.375(5) ?
C12 H12 . 0.9500 ?
C13 H13 . 0.9500 ?
C14 C15 . 1.487(5) ?
C16 C17 . 1.372(6) ?
C16 H16 . 0.9500 ?
C17 C18 . 1.361(6) ?
C17 H17 . 0.9500 ?
C18 H18 . 0.9500 ?

loop_
_geom_hbond_atom_site_label_D
_geom_hbond_atom_site_label_H
_geom_hbond_atom_site_label_A
_geom_hbond_site_symmetry_A
_geom_hbond_distance_DH
_geom_hbond_distance_HA
_geom_hbond_distance_DA
_geom_hbond_angle_DHA
C1 H1 S1 . 0.95 2.77 3.334(4) 119
C1 H1 N11 3_665 0.95 2.45 3.134(5) 128
C6 H6 S7 1_545 0.95 2.76 3.457(4) 131
C8 H8 S2 . 0.95 2.77 3.321(4) 118
C11 H11 S3 2_544 0.95 2.82 3.371(4) 118
C11 H11 N6 3_565 0.95 2.63 3.315(5) 130
C13 H13 N15 3_575 0.95 2.61 3.376(5) 138
C16 H16 S6 3_665 0.95 2.83 3.640(4) 144
C18 H18 S4 . 0.95 2.71 3.276(4) 119

loop_
_geom_torsion_atom_site_label_1
_geom_torsion_atom_site_label_2
_geom_torsion_atom_site_label_3
_geom_torsion_atom_site_label_4
_geom_torsion_site_symmetry_1
_geom_torsion_site_symmetry_4
_geom_torsion
N1 Pd1 S1 C9 . . 130.92(16)
S2 Pd1 S1 C9 . . -58.20(15)
N4 Pd1 S2 C10 . . -104.11(16)
N1 Pd1 S2 C10 . . -154.2(4)
S1 Pd1 S2 C10 . . 79.23(14)
N10 Pd2 S4 C20 . . 145.08(17)
S3 Pd2 S4 C20 2_544 . -38.46(16)
S6 Pd3 S5 C21 3_665 . -15.44(14)
S6 Pd3 S5 C21 . . 164.56(14)
S6 Pd3 S5 K1 3_665 . -163.85(6)
S6 Pd3 S5 K1 . . 16.15(6)
N14 K1 S5 C21 . . -147.04(16)
N3 K1 S5 C21 1_565 . 22.9(2)
N6 K1 S5 C21 . . 74.78(16)
N2 K1 S5 C21 1_565 . -164.47(17)
N16 K1 S5 C21 . . -11.52(16)
N14 K1 S5 C21 3_675 . -80.41(16)
N5 K1 S5 C21 . . 143.48(16)
K1 K1 S5 C21 3_675 . -112.52(14)
N14 K1 S5 Pd3 . . 0.49(9)
N3 K1 S5 Pd3 1_565 . 170.47(15)
N6 K1 S5 Pd3 . . -137.68(9)
N2 K1 S5 Pd3 1_565 . -16.93(14)
N16 K1 S5 Pd3 . . 136.02(9)
N14 K1 S5 Pd3 3_675 . 67.13(9)
N5 K1 S5 Pd3 . . -68.98(9)
K1 K1 S5 Pd3 3_675 . 35.02(6)
S5 Pd3 S6 C22 3_665 . 157.74(14)
S5 Pd3 S6 C22 . . -22.26(14)
S8 Pd4 S7 C23 . . 168.18(15)
S7 Pd4 S8 C24 3_575 . -170.46(14)
S7 Pd4 S8 C24 . . 9.54(14)
S7 Pd4 S8 K2 3_575 . 1.77(7)
S7 Pd4 S8 K2 . . -178.23(7)
N11 K2 S8 C24 . . -69.23(16)
N15 K2 S8 C24 3_575 . 156.54(17)
N8 K2 S8 C24 . . 177.82(17)
N15 K2 S8 C24 1_545 . 94.77(16)
N13 K2 S8 C24 . . 18.67(16)
N9 K2 S8 C24 . . -27.7(3)
N12 K2 S8 C24 1_565 . -139.05(16)
C19 K2 S8 C24 . . -79.09(16)
K2 K2 S8 C24 3_565 . 124.04(14)
N11 K2 S8 Pd4 . . 118.71(9)
N15 K2 S8 Pd4 3_575 . -15.52(10)
N8 K2 S8 Pd4 . . 5.76(13)
N15 K2 S8 Pd4 1_545 . -77.29(10)
N13 K2 S8 Pd4 . . -153.39(10)
N9 K2 S8 Pd4 . . 160.2(2)
N12 K2 S8 Pd4 1_565 . 48.89(9)
C19 K2 S8 Pd4 . . 108.84(9)
K2 K2 S8 Pd4 3_565 . -48.03(7)
N4 Pd1 N1 C1 . . 179.1(3)
S1 Pd1 N1 C1 . . -3.3(3)
S2 Pd1 N1 C1 . . -129.7(4)
N4 Pd1 N1 C4 . . -5.0(2)
S1 Pd1 N1 C4 . . 172.5(2)
S2 Pd1 N1 C4 . . 46.1(5)
N1 Pd1 N4 C8 . . -175.6(3)
S2 Pd1 N4 C8 . . 13.3(3)
N1 Pd1 N4 C5 . . 5.4(2)
S2 Pd1 N4 C5 . . -165.8(2)
N14 K1 N5 C9 . . -80.2(4)
N3 K1 N5 C9 1_565 . 145.5(4)
N6 K1 N5 C9 . . 64.5(4)
N2 K1 N5 C9 1_565 . -166.3(4)
N16 K1 N5 C9 . . 31.1(5)
N14 K1 N5 C9 3_675 . -126.3(4)
S5 K1 N5 C9 . . -12.2(4)
K1 K1 N5 C9 3_675 . -100.6(4)
N14 K1 N6 C10 . . -6.0(4)
N3 K1 N6 C10 1_565 . -158.1(4)
N2 K1 N6 C10 1_565 . -106.7(4)
N16 K1 N6 C10 . . 115.1(4)
N14 K1 N6 C10 3_675 . 152.6(3)
N5 K1 N6 C10 . . -45.8(4)
S5 K1 N6 C10 . . 41.0(4)
K1 K1 N6 C10 3_675 . 14.7(6)
N10 Pd2 N7 C11 . . -176.4(3)
S3 Pd2 N7 C11 2_544 . 7.2(3)
N10 Pd2 N7 C14 . . 4.7(2)
S3 Pd2 N7 C14 2_544 . -171.7(2)
N11 K2 N8 C14 . . 63.2(3)
N15 K2 N8 C14 3_575 . -165.3(3)
N15 K2 N8 C14 1_545 . -86.3(3)
N13 K2 N8 C14 . . -43.3(4)
N9 K2 N8 C14 . . 3.4(3)
N12 K2 N8 C14 1_565 . 126.6(3)
C19 K2 N8 C14 . . 61.7(3)
S8 K2 N8 C14 . . 175.7(2)
K2 K2 N8 C14 3_565 . -126.1(3)
N11 K2 N8 C13 . . -120.3(3)
N15 K2 N8 C13 3_575 . 11.2(3)
N15 K2 N8 C13 1_545 . 90.2(3)
N13 K2 N8 C13 . . 133.2(3)
N9 K2 N8 C13 . . 180.0(3)
N12 K2 N8 C13 1_565 . -56.8(3)
C19 K2 N8 C13 . . -121.8(3)
S8 K2 N8 C13 . . -7.7(3)
K2 K2 N8 C13 3_565 . 50.4(2)
N11 K2 N9 C15 . . -121.0(3)
N15 K2 N9 C15 3_575 . 10.0(3)
N8 K2 N9 C15 . . -5.3(2)
N15 K2 N9 C15 1_545 . 69.4(3)
N13 K2 N9 C15 . . 151.7(3)
N12 K2 N9 C15 1_565 . -55.2(3)
C19 K2 N9 C15 . . -107.6(3)
S8 K2 N9 C15 . . -164.9(2)
K2 K2 N9 C15 3_565 . 44.9(3)
N11 K2 N9 C16 . . 66.8(3)
N15 K2 N9 C16 3_575 . -162.2(3)
N8 K2 N9 C16 . . -177.5(3)
N15 K2 N9 C16 1_545 . -102.8(3)
N13 K2 N9 C16 . . -20.5(3)
N12 K2 N9 C16 1_565 . 132.6(3)
C19 K2 N9 C16 . . 80.2(3)
S8 K2 N9 C16 . . 22.9(5)
K2 K2 N9 C16 3_565 . -127.3(3)
N7 Pd2 N10 C18 . . 178.4(3)
S4 Pd2 N10 C18 . . -1.6(3)
N7 Pd2 N10 C15 . . -6.1(2)
S4 Pd2 N10 C15 . . 173.9(2)
N15 K2 N11 C19 3_575 . -88.3(3)
N8 K2 N11 C19 . . -5.2(3)
N15 K2 N11 C19 1_545 . 63.7(4)
N13 K2 N11 C19 . . 144.4(3)
N9 K2 N11 C19 . . 43.7(3)
N12 K2 N11 C19 1_565 . -64.0(3)
S8 K2 N11 C19 . . -146.6(3)
K2 K2 N11 C19 3_565 . -46.4(6)
N11 K2 N13 C21 . . -1.9(10)
N15 K2 N13 C21 3_575 . -141.0(10)
N8 K2 N13 C21 . . 106.8(10)
N15 K2 N13 C21 1_545 . 147.3(10)
N9 K2 N13 C21 . . 69.1(10)
N12 K2 N13 C21 1_565 . -56.5(11)
C19 K2 N13 C21 . . 8.1(11)
S8 K2 N13 C21 . . -100.0(10)
K2 K2 N13 C21 3_565 . -179.3(10)
N3 K1 N14 C22 1_565 . 170.0(3)
N6 K1 N14 C22 . . 34.0(4)
N2 K1 N14 C22 1_565 . 154.4(3)
N16 K1 N14 C22 . . -67.0(4)
N14 K1 N14 C22 3_675 . -137.2(4)
N5 K1 N14 C22 . . 73.6(3)
S5 K1 N14 C22 . . -16.2(3)
K1 K1 N14 C22 3_675 . -137.2(4)
N3 K1 N14 K1 1_565 3_675 -52.87(16)
N6 K1 N14 K1 . 3_675 171.15(11)
N2 K1 N14 K1 1_565 3_675 -68.44(9)
N16 K1 N14 K1 . 3_675 70.22(13)
N14 K1 N14 K1 3_675 3_675 0.0
N5 K1 N14 K1 . 3_675 -149.21(12)
S5 K1 N14 K1 . 3_675 120.99(9)
N14 K1 N16 C24 . . 110.1(18)
N3 K1 N16 C24 1_565 . -104.3(18)
N6 K1 N16 C24 . . -13.9(18)
N2 K1 N16 C24 1_565 . -138.4(17)
N5 K1 N16 C24 . . 16.9(19)
S5 K1 N16 C24 . . 62.1(18)
K1 K1 N16 C24 3_675 . 149.4(18)
C4 N1 C1 C2 . . 0.6(5)
Pd1 N1 C1 C2 . . 176.4(2)
N1 C1 C2 C3 . . 0.0(5)
C4 N2 C3 C2 . . 0.6(5)
K1 N2 C3 C2 1_545 . -170.9(3)
C1 C2 C3 N2 . . -0.7(5)
C3 N2 C4 N1 . . 0.1(5)
K1 N2 C4 N1 1_545 . 171.9(2)
C3 N2 C4 C5 . . 179.1(3)
K1 N2 C4 C5 1_545 . -9.1(4)
C1 N1 C4 N2 . . -0.7(5)
Pd1 N1 C4 N2 . . -177.1(3)
C1 N1 C4 C5 . . -179.7(3)
Pd1 N1 C4 C5 . . 3.9(4)
C6 N3 C5 N4 . . 2.2(5)
K1 N3 C5 N4 1_545 . -172.4(2)
C6 N3 C5 C4 . . -176.9(3)
K1 N3 C5 C4 1_545 . 8.5(4)
C8 N4 C5 N3 . . -3.3(5)
Pd1 N4 C5 N3 . . 175.9(3)
C8 N4 C5 C4 . . 175.9(3)
Pd1 N4 C5 C4 . . -5.0(3)
N2 C4 C5 N3 . . 0.8(5)
N1 C4 C5 N3 . . 179.9(3)
N2 C4 C5 N4 . . -178.4(3)
N1 C4 C5 N4 . . 0.7(4)
C5 N3 C6 C7 . . 1.2(5)
K1 N3 C6 C7 1_545 . 176.0(3)
N3 C6 C7 C8 . . -3.1(6)
C5 N4 C8 C7 . . 1.0(5)
Pd1 N4 C8 C7 . . -178.0(3)
C6 C7 C8 N4 . . 1.9(6)
C14 N7 C11 C12 . . 0.0(5)
Pd2 N7 C11 C12 . . -178.9(3)
N7 C11 C12 C13 . . 0.4(5)
C14 N8 C13 C12 . . 0.3(5)
K2 N8 C13 C12 . . -176.5(3)
C11 C12 C13 N8 . . -0.6(6)
C13 N8 C14 N7 . . 0.1(5)
K2 N8 C14 N7 . . 176.7(2)
C13 N8 C14 C15 . . -178.3(3)
K2 N8 C14 C15 . . -1.7(4)
C11 N7 C14 N8 . . -0.3(5)
Pd2 N7 C14 N8 . . 178.8(3)
C11 N7 C14 C15 . . 178.2(3)
Pd2 N7 C14 C15 . . -2.8(4)
C16 N9 C15 N10 . . -0.1(5)
K2 N9 C15 N10 . . -172.9(2)
C16 N9 C15 C14 . . 179.8(3)
K2 N9 C15 C14 . . 7.1(4)
C18 N10 C15 N9 . . 2.4(5)
Pd2 N10 C15 N9 . . -173.7(3)
C18 N10 C15 C14 . . -177.6(3)
Pd2 N10 C15 C14 . . 6.4(4)
N8 C14 C15 N9 . . -3.8(5)
N7 C14 C15 N9 . . 177.7(3)
N8 C14 C15 N10 . . 176.1(3)
N7 C14 C15 N10 . . -2.4(4)
C15 N9 C16 C17 . . -2.3(6)
K2 N9 C16 C17 . . 170.3(3)
N9 C16 C17 C18 . . 2.3(7)
C15 N10 C18 C17 . . -2.3(6)
Pd2 N10 C18 C17 . . 173.1(3)
C16 C17 C18 N10 . . 0.1(6)
Pd2 S3 C19 K2 2_554 . 79.2(2)
N15 K2 C19 N11 3_575 . 106.2(3)
N8 K2 C19 N11 . . 174.8(3)
N15 K2 C19 N11 1_545 . -135.2(3)
N13 K2 C19 N11 . . -36.9(3)
N9 K2 C19 N11 . . -130.7(3)
N12 K2 C19 N11 1_565 . 109.5(3)
S8 K2 C19 N11 . . 35.9(3)
K2 K2 C19 N11 3_565 . 158.9(3)
N11 K2 C19 S3 . . 176.0(5)
N15 K2 C19 S3 3_575 . -77.8(3)
N8 K2 C19 S3 . . -9.2(2)
N15 K2 C19 S3 1_545 . 40.8(3)
N13 K2 C19 S3 . . 139.1(2)
N9 K2 C19 S3 . . 45.3(2)
N12 K2 C19 S3 1_565 . -74.5(2)
S8 K2 C19 S3 . . -148.1(2)
